data_7209933
loop_
_publ_author_name
'Duan, Chunmei'
'Luo, Daibing'
'Shang, Rui'
'Lin, Zhien'

_publ_section_title
;
 Solvent-free synthesis of new manganese phosphate--oxalate hybrid solids
;
_journal_issue 28
_journal_name_full CrystEngComm
_journal_page_first 5602
_journal_paper_doi 10.1039/c3ce40457a
_journal_volume 15
_journal_year 2013
_chemical_formula_sum 'C13 H10 Mn N2 O6 P'
_chemical_formula_weight 376.14
_chemical_name_systematic
;
?
;
_space_group_IT_number 2
_symmetry_cell_setting triclinic
_symmetry_space_group_name_Hall '-P 1'
_symmetry_space_group_name_H-M 'P -1'
_atom_sites_solution_hydrogens geom
_atom_sites_solution_primary direct
_atom_sites_solution_secondary difmap
_audit_creation_method SHELXL-97
_cell_angle_alpha 114.628(7)
_cell_angle_beta 90.843(6)
_cell_angle_gamma 102.125(8)
_cell_formula_units_Z 2
_cell_length_a 7.7715(9)
_cell_length_b 9.4619(8)
_cell_length_c 10.7591(8)
_cell_measurement_reflns_used 2470
_cell_measurement_temperature 293(2)
_cell_measurement_theta_max 29.0562
_cell_measurement_theta_min 3.1717
_cell_volume 698.47(12)
_computing_structure_refinement 'SHELXL-97 (Sheldrick, 1997)'
_computing_structure_solution 'SHELXS-97 (Sheldrick, 1990)'
_diffrn_ambient_temperature 293(2)
_diffrn_measured_fraction_theta_full 0.998
_diffrn_measured_fraction_theta_max 0.998
_diffrn_measurement_device_type 'Xcalibur, Eos'
_diffrn_measurement_method '\w scans'
_diffrn_radiation_monochromator graphite
_diffrn_radiation_source 'fine-focus sealed tube'
_diffrn_radiation_type MoK\a
_diffrn_radiation_wavelength 0.71073
_diffrn_reflns_av_R_equivalents 0.0271
_diffrn_reflns_av_sigmaI/netI 0.0438
_diffrn_reflns_limit_h_max 8
_diffrn_reflns_limit_h_min -9
_diffrn_reflns_limit_k_max 11
_diffrn_reflns_limit_k_min -11
_diffrn_reflns_limit_l_max 12
_diffrn_reflns_limit_l_min -12
_diffrn_reflns_number 5252
_diffrn_reflns_theta_full 25.00
_diffrn_reflns_theta_max 25.00
_diffrn_reflns_theta_min 3.18
_exptl_absorpt_coefficient_mu 1.094
_exptl_absorpt_correction_T_max 1.00000
_exptl_absorpt_correction_T_min 0.97061
_exptl_absorpt_correction_type multi-scan
_exptl_crystal_colour yellow
_exptl_crystal_density_diffrn 1.788
_exptl_crystal_density_method 'not measured'
_exptl_crystal_description prism
_exptl_crystal_F_000 380
_exptl_crystal_size_max 0.16
_exptl_crystal_size_mid 0.12
_exptl_crystal_size_min 0.06
_refine_diff_density_max 0.329
_refine_diff_density_min -0.311
_refine_diff_density_rms 0.063
_refine_ls_extinction_method none
_refine_ls_goodness_of_fit_ref 1.068
_refine_ls_hydrogen_treatment constr
_refine_ls_matrix_type full
_refine_ls_number_parameters 208
_refine_ls_number_reflns 2445
_refine_ls_number_restraints 0
_refine_ls_restrained_S_all 1.068
_refine_ls_R_factor_all 0.0423
_refine_ls_R_factor_gt 0.0321
_refine_ls_shift/su_max 0.000
_refine_ls_shift/su_mean 0.000
_refine_ls_structure_factor_coef Fsqd
_refine_ls_weighting_details 'calc w=1/[\s^2^(Fo^2^)+(0.0320P)^2^+0.0869P] where P=(Fo^2^+2Fc^2^)/3'
_refine_ls_weighting_scheme calc
_refine_ls_wR_factor_gt 0.0724
_refine_ls_wR_factor_ref 0.0770
_reflns_number_gt 2048
_reflns_number_total 2445
_reflns_threshold_expression >2sigma(I)
_cod_data_source_file c3ce40457a.txt
_cod_data_source_block 3
_cod_original_cell_volume 698.47(11)
_cod_original_sg_symbol_H-M P-1
_cod_database_code 7209933

loop_
_symmetry_equiv_pos_as_xyz
'x, y, z'
'-x, -y, -z'

loop_
_atom_site_label
_atom_site_type_symbol
_atom_site_fract_x
_atom_site_fract_y
_atom_site_fract_z
_atom_site_U_iso_or_equiv
_atom_site_adp_type
_atom_site_occupancy
_atom_site_symmetry_multiplicity
_atom_site_calc_flag
_atom_site_refinement_flags
Mn1 Mn 0.69162(5) 0.11900(4) 0.59242(4) 0.02186(14) Uani 1 1 d .
P1 P 0.44984(9) 0.26045(8) 0.43807(7) 0.02248(18) Uani 1 1 d .
O1 O 0.4747(2) 0.12286(19) 0.46989(17) 0.0241(4) Uani 1 1 d .
O2 O 0.6180(2) 0.3572(2) 0.42044(18) 0.0297(4) Uani 1 1 d .
O3 O 0.3482(3) 0.3597(2) 0.55174(18) 0.0346(5) Uani 1 1 d .
H1 H 0.3641 0.4501 0.5559 0.052 Uiso 1 1 calc R
O4 O 0.3276(3) 0.1884(2) 0.29783(18) 0.0348(5) Uani 1 1 d .
H2 H 0.2451 0.1171 0.2959 0.052 Uiso 1 1 calc R
O5 O 0.9078(2) 0.0288(2) 0.65310(16) 0.0256(4) Uani 1 1 d .
O6 O 1.1391(2) -0.0740(2) 0.57372(17) 0.0309(5) Uani 1 1 d .
N1 N 0.6009(3) 0.2007(2) 0.8058(2) 0.0255(5) Uani 1 1 d .
N2 N 0.8274(3) 0.3794(2) 0.7077(2) 0.0254(5) Uani 1 1 d .
C1 C 0.4883(4) 0.1135(3) 0.8539(3) 0.0346(7) Uani 1 1 d .
H3 H 0.4285 0.0104 0.7930 0.042 Uiso 1 1 calc R
C2 C 0.4564(4) 0.1698(4) 0.9914(3) 0.0380(8) Uani 1 1 d .
H4 H 0.3781 0.1045 1.0210 0.046 Uiso 1 1 calc R
C3 C 0.5404(4) 0.3208(4) 1.0818(3) 0.0363(7) Uani 1 1 d .
H5 H 0.5218 0.3587 1.1741 0.044 Uiso 1 1 calc R
C4 C 0.6560(4) 0.4198(3) 1.0351(3) 0.0286(7) Uani 1 1 d .
C5 C 0.6822(3) 0.3527(3) 0.8951(2) 0.0235(6) Uani 1 1 d .
C6 C 0.8010(3) 0.4486(3) 0.8419(2) 0.0234(6) Uani 1 1 d .
C7 C 0.8842(4) 0.6080(3) 0.9304(3) 0.0290(6) Uani 1 1 d .
C8 C 0.9955(4) 0.6963(3) 0.8733(3) 0.0386(7) Uani 1 1 d .
H6 H 1.0517 0.8028 0.9279 0.046 Uiso 1 1 calc R
C9 C 1.0218(4) 0.6271(3) 0.7384(3) 0.0376(7) Uani 1 1 d .
H7 H 1.0949 0.6855 0.6999 0.045 Uiso 1 1 calc R
C10 C 0.9374(4) 0.4677(3) 0.6594(3) 0.0317(7) Uani 1 1 d .
H8 H 0.9587 0.4202 0.5679 0.038 Uiso 1 1 calc R
C11 C 0.7466(4) 0.5812(4) 1.1227(3) 0.0372(7) Uani 1 1 d .
H9 H 0.7308 0.6248 1.2156 0.045 Uiso 1 1 calc R
C12 C 0.8543(4) 0.6705(4) 1.0724(3) 0.0380(8) Uani 1 1 d .
H10 H 0.9108 0.7755 1.1312 0.046 Uiso 1 1 calc R
C13 C 1.0147(4) -0.0137(3) 0.5657(2) 0.0229(6) Uani 1 1 d .

loop_
_atom_site_aniso_label
_atom_site_aniso_U_11
_atom_site_aniso_U_22
_atom_site_aniso_U_33
_atom_site_aniso_U_23
_atom_site_aniso_U_13
_atom_site_aniso_U_12
Mn1 0.0230(3) 0.0205(2) 0.0213(2) 0.00746(17) 0.00504(17) 0.00652(18)
P1 0.0276(4) 0.0190(4) 0.0254(4) 0.0123(3) 0.0069(3) 0.0087(3)
O1 0.0259(10) 0.0183(9) 0.0304(10) 0.0130(8) 0.0001(8) 0.0050(8)
O2 0.0293(11) 0.0224(10) 0.0423(11) 0.0178(9) 0.0121(9) 0.0072(9)
O3 0.0481(13) 0.0249(11) 0.0406(11) 0.0189(9) 0.0248(10) 0.0166(10)
O4 0.0381(12) 0.0400(12) 0.0328(11) 0.0231(9) 0.0004(9) 0.0072(10)
O5 0.0235(10) 0.0311(11) 0.0215(9) 0.0092(8) 0.0081(8) 0.0091(9)
O6 0.0288(11) 0.0440(12) 0.0285(10) 0.0184(9) 0.0093(8) 0.0197(10)
N1 0.0283(13) 0.0243(12) 0.0276(12) 0.0122(10) 0.0109(10) 0.0109(11)
N2 0.0276(13) 0.0262(12) 0.0212(12) 0.0086(10) 0.0043(9) 0.0074(11)
C1 0.0407(19) 0.0308(16) 0.0394(17) 0.0187(14) 0.0176(14) 0.0144(15)
C2 0.045(2) 0.048(2) 0.0412(18) 0.0305(16) 0.0232(15) 0.0250(17)
C3 0.0425(19) 0.053(2) 0.0298(16) 0.0256(15) 0.0156(14) 0.0275(17)
C4 0.0303(16) 0.0370(17) 0.0221(14) 0.0117(12) 0.0052(12) 0.0174(14)
C5 0.0244(15) 0.0275(15) 0.0212(14) 0.0097(12) 0.0052(11) 0.0130(13)
C6 0.0226(15) 0.0252(15) 0.0215(14) 0.0080(11) -0.0009(11) 0.0083(12)
C7 0.0263(16) 0.0288(16) 0.0280(15) 0.0076(12) -0.0014(12) 0.0087(13)
C8 0.0339(18) 0.0268(16) 0.0447(18) 0.0070(14) -0.0025(14) 0.0043(14)
C9 0.0321(18) 0.0347(18) 0.0457(19) 0.0205(15) 0.0063(14) 0.0002(15)
C10 0.0332(17) 0.0346(17) 0.0271(15) 0.0145(13) 0.0051(13) 0.0052(14)
C11 0.0426(19) 0.0455(19) 0.0197(15) 0.0064(14) 0.0024(13) 0.0189(16)
C12 0.0377(19) 0.0342(17) 0.0278(16) -0.0020(13) -0.0088(13) 0.0129(15)
C13 0.0234(15) 0.0197(14) 0.0199(14) 0.0053(11) 0.0006(11) 0.0002(12)

loop_
_atom_type_symbol
_atom_type_description
_atom_type_scat_dispersion_real
_atom_type_scat_dispersion_imag
_atom_type_scat_source
C C 0.0033 0.0016 'International Tables Vol C Tables 4.2.6.8 and 6.1.1.4'
H H 0.0000 0.0000 'International Tables Vol C Tables 4.2.6.8 and 6.1.1.4'
N N 0.0061 0.0033 'International Tables Vol C Tables 4.2.6.8 and 6.1.1.4'
O O 0.0106 0.0060 'International Tables Vol C Tables 4.2.6.8 and 6.1.1.4'
P P 0.1023 0.0942 'International Tables Vol C Tables 4.2.6.8 and 6.1.1.4'
Mn Mn 0.3368 0.7283 'International Tables Vol C Tables 4.2.6.8 and 6.1.1.4'

loop_
_geom_angle_atom_site_label_1
_geom_angle_atom_site_label_2
_geom_angle_atom_site_label_3
_geom_angle
_geom_angle_site_symmetry_1
_geom_angle_site_symmetry_3
O1 Mn1 O6 93.23(7) . 2_756
O1 Mn1 O1 79.07(6) . 2_656
O6 Mn1 O1 100.28(7) 2_756 2_656
O1 Mn1 O5 158.85(6) . .
O6 Mn1 O5 74.54(6) 2_756 .
O1 Mn1 O5 86.10(6) 2_656 .
O1 Mn1 N2 102.90(7) . .
O6 Mn1 N2 94.72(7) 2_756 .
O1 Mn1 N2 164.76(7) 2_656 .
O5 Mn1 N2 95.38(7) . .
O1 Mn1 N1 103.03(7) . .
O6 Mn1 N1 161.77(8) 2_756 .
O1 Mn1 N1 90.97(7) 2_656 .
O5 Mn1 N1 92.13(7) . .
N2 Mn1 N1 73.82(8) . .
O2 P1 O1 113.94(10) . .
O2 P1 O3 113.75(10) . .
O1 P1 O3 106.80(10) . .
O2 P1 O4 106.37(10) . .
O1 P1 O4 108.39(10) . .
O3 P1 O4 107.32(11) . .
P1 O1 Mn1 127.68(10) . .
P1 O1 Mn1 131.40(10) . 2_656
Mn1 O1 Mn1 100.93(6) . 2_656
P1 O3 H1 109.5 . .
P1 O4 H2 109.5 . .
C13 O5 Mn1 115.33(15) . .
C13 O6 Mn1 116.70(15) . 2_756
C1 N1 C5 117.7(2) . .
C1 N1 Mn1 127.48(18) . .
C5 N1 Mn1 114.66(17) . .
C10 N2 C6 117.8(2) . .
C10 N2 Mn1 126.60(18) . .
C6 N2 Mn1 115.49(17) . .
N1 C1 C2 123.0(3) . .
N1 C1 H3 118.5 . .
C2 C1 H3 118.5 . .
C3 C2 C1 119.5(3) . .
C3 C2 H4 120.2 . .
C1 C2 H4 120.2 . .
C2 C3 C4 119.7(3) . .
C2 C3 H5 120.2 . .
C4 C3 H5 120.2 . .
C5 C4 C3 117.0(3) . .
C5 C4 C11 119.7(3) . .
C3 C4 C11 123.3(3) . .
N1 C5 C4 123.0(2) . .
N1 C5 C6 117.6(2) . .
C4 C5 C6 119.4(2) . .
N2 C6 C7 122.7(2) . .
N2 C6 C5 118.0(2) . .
C7 C6 C5 119.3(2) . .
C8 C7 C6 117.0(3) . .
C8 C7 C12 123.7(3) . .
C6 C7 C12 119.3(3) . .
C9 C8 C7 120.3(3) . .
C9 C8 H6 119.8 . .
C7 C8 H6 119.8 . .
C8 C9 C10 118.7(3) . .
C8 C9 H7 120.7 . .
C10 C9 H7 120.7 . .
N2 C10 C9 123.4(3) . .
N2 C10 H8 118.3 . .
C9 C10 H8 118.3 . .
C12 C11 C4 120.8(3) . .
C12 C11 H9 119.6 . .
C4 C11 H9 119.6 . .
C11 C12 C7 121.6(3) . .
C11 C12 H10 119.2 . .
C7 C12 H10 119.2 . .
O6 C13 O5 126.8(2) . .
O6 C13 C13 117.6(3) . 2_756
O5 C13 C13 115.6(3) . 2_756

loop_
_geom_bond_atom_site_label_1
_geom_bond_atom_site_label_2
_geom_bond_distance
_geom_bond_site_symmetry_2
Mn1 O1 2.1407(17) .
Mn1 O6 2.1859(17) 2_756
Mn1 O1 2.1931(17) 2_656
Mn1 O5 2.2390(17) .
Mn1 N2 2.246(2) .
Mn1 N1 2.272(2) .
P1 O2 1.4933(19) .
P1 O1 1.5245(16) .
P1 O3 1.5443(18) .
P1 O4 1.5725(19) .
O1 Mn1 2.1931(17) 2_656
O3 H1 0.8200 .
O4 H2 0.8200 .
O5 C13 1.259(3) .
O6 C13 1.240(3) .
O6 Mn1 2.1859(17) 2_756
N1 C1 1.335(3) .
N1 C5 1.356(3) .
N2 C10 1.332(3) .
N2 C6 1.354(3) .
C1 C2 1.394(4) .
C1 H3 0.9300 .
C2 C3 1.358(4) .
C2 H4 0.9300 .
C3 C4 1.411(4) .
C3 H5 0.9300 .
C4 C5 1.407(3) .
C4 C11 1.430(4) .
C5 C6 1.449(4) .
C6 C7 1.405(4) .
C7 C8 1.402(4) .
C7 C12 1.433(4) .
C8 C9 1.360(4) .
C8 H6 0.9300 .
C9 C10 1.388(4) .
C9 H7 0.9300 .
C10 H8 0.9300 .
C11 C12 1.344(4) .
C11 H9 0.9300 .
C12 H10 0.9300 .
C13 C13 1.561(5) 2_756

loop_
_geom_hbond_atom_site_label_D
_geom_hbond_atom_site_label_H
_geom_hbond_atom_site_label_A
_geom_hbond_distance_DH
_geom_hbond_distance_HA
_geom_hbond_distance_DA
_geom_hbond_angle_DHA
_geom_hbond_site_symmetry_A
O3 H1 O2 0.82 1.71 2.524(2) 173.3 2_666
O4 H2 O5 0.82 1.89 2.683(3) 161.8 2_656
